data_1512690
loop_
_publ_author_name
'Guo-Ping Yang'
'Rui-Ting Liu'
'Chen Ren'
'Lei Hou'
'Yao-Yu Wang'
'Qi-Zhen Shi'

_publ_section_title
;
 Silver(I)/cobalt(II) complexes with mixed V-shaped polycarboxylate and
 rod-like N-donor ligands: Syntheses, structures and properties
;
_journal_name_full
;
Inorganica Chimica Acta
;
_journal_page_first 58
_journal_page_last 64
_journal_volume 393
_journal_year 2012
_chemical_formula_moiety 'C68 H60 Co4 N6 O33 S2'
_chemical_formula_sum 'C68 H60 Co4 N6 O33 S2'
_chemical_formula_weight 1789.06
_space_group_IT_number 2
_symmetry_cell_setting triclinic
_symmetry_space_group_name_Hall '-P 1'
_symmetry_space_group_name_H-M 'P -1'
_atom_sites_solution_hydrogens geom
_atom_sites_solution_primary direct
_atom_sites_solution_secondary difmap
_cell_angle_alpha 67.947(2)
_cell_angle_beta 84.063(2)
_cell_angle_gamma 76.911(2)
_cell_formula_units_Z 1
_cell_length_a 11.3454(18)
_cell_length_b 13.476(2)
_cell_length_c 13.524(2)
_cell_measurement_reflns_used 2136
_cell_measurement_temperature 296(2)
_cell_measurement_theta_max 23.522
_cell_measurement_theta_min 2.432
_cell_volume 1866.2(5)
_computing_structure_refinement 'SHELXL-97 (Sheldrick, 1997)'
_computing_structure_solution 'SHELXS-97 (Sheldrick, 1990)'
_diffrn_ambient_temperature 296(2)
_diffrn_measured_fraction_theta_full 0.978
_diffrn_measured_fraction_theta_max 0.978
_diffrn_radiation_monochromator graphite
_diffrn_radiation_source 'fine-focus sealed tube'
_diffrn_radiation_type MoK\a
_diffrn_radiation_wavelength 0.71073
_diffrn_reflns_av_R_equivalents 0.0323
_diffrn_reflns_av_sigmaI/netI 0.0765
_diffrn_reflns_limit_h_max 13
_diffrn_reflns_limit_h_min -12
_diffrn_reflns_limit_k_max 15
_diffrn_reflns_limit_k_min -14
_diffrn_reflns_limit_l_max 15
_diffrn_reflns_limit_l_min -10
_diffrn_reflns_number 9102
_diffrn_reflns_theta_full 24.86
_diffrn_reflns_theta_max 24.86
_diffrn_reflns_theta_min 1.84
_exptl_absorpt_coefficient_mu 1.024
_exptl_absorpt_correction_T_max 0.7555
_exptl_absorpt_correction_T_min 0.7221
_exptl_absorpt_correction_type multi-scan
_exptl_absorpt_process_details sadabs
_exptl_crystal_colour pink
_exptl_crystal_density_diffrn 1.592
_exptl_crystal_density_method 'not measured'
_exptl_crystal_description block
_exptl_crystal_F_000 914
_exptl_crystal_size_max 0.34
_exptl_crystal_size_mid 0.31
_exptl_crystal_size_min 0.29
_refine_diff_density_max 0.584
_refine_diff_density_min -0.691
_refine_diff_density_rms 0.093
_refine_ls_extinction_method none
_refine_ls_goodness_of_fit_ref 1.067
_refine_ls_hydrogen_treatment mixed
_refine_ls_matrix_type full
_refine_ls_number_parameters 520
_refine_ls_number_reflns 6328
_refine_ls_number_restraints 18
_refine_ls_restrained_S_all 1.069
_refine_ls_R_factor_all 0.0785
_refine_ls_R_factor_gt 0.0536
_refine_ls_shift/su_max 0.000
_refine_ls_shift/su_mean 0.000
_refine_ls_structure_factor_coef Fsqd
_refine_ls_weighting_details 'calc w=1/[\s^2^(Fo^2^)+(0.0792P)^2^+0.0000P] where P=(Fo^2^+2Fc^2^)/3'
_refine_ls_weighting_scheme calc
_refine_ls_wR_factor_gt 0.1407
_refine_ls_wR_factor_ref 0.1577
_reflns_number_gt 4464
_reflns_number_total 6328
_reflns_threshold_expression >2sigma(I)
_cod_data_source_file ICA-2013-394-58-64-4.cif
_cod_data_source_block xb3803_0m
_cod_original_sg_symbol_H-M P-1
_cod_database_code 1512690

loop_
_symmetry_equiv_pos_as_xyz
'x, y, z'
'-x, -y, -z'

loop_
_atom_site_label
_atom_site_type_symbol
_atom_site_fract_x
_atom_site_fract_y
_atom_site_fract_z
_atom_site_U_iso_or_equiv
_atom_site_adp_type
_atom_site_occupancy
_atom_site_symmetry_multiplicity
_atom_site_calc_flag
_atom_site_refinement_flags
N2 N 0.3174(3) 0.6742(3) 1.2320(3) 0.0323(9) Uani 1 1 d .
C10 C 0.2313(5) 0.7465(4) 1.1667(4) 0.0444(13) Uani 1 1 d .
H10 H 0.1712 0.7891 1.1944 0.053 Uiso 1 1 calc R
C12 C 0.4046(5) 0.6295(5) 1.0827(5) 0.0576(16) Uani 1 1 d .
H12 H 0.4673 0.5890 1.0551 0.069 Uiso 1 1 calc R
C9 C 0.2268(5) 0.7613(4) 1.0617(4) 0.0507(15) Uani 1 1 d .
H9 H 0.1644 0.8127 1.0201 0.061 Uiso 1 1 calc R
C8 C 0.3128(5) 0.7014(4) 1.0169(4) 0.0452(13) Uani 1 1 d .
C7 C 0.3128(6) 0.7101(5) 0.9029(4) 0.0614(17) Uani 1 1 d .
H7A H 0.2494 0.7709 0.8657 0.074 Uiso 1 1 calc R
H7B H 0.3895 0.7259 0.8690 0.074 Uiso 1 1 calc R
O5 O -0.0419(3) 0.6450(3) 0.3588(3) 0.0391(9) Uani 1 1 d .
O15 O 0.4995(3) 0.6524(3) 0.3797(3) 0.0332(8) Uani 1 1 d .
H15C H 0.5194 0.7206 0.3607 0.040 Uiso 1 1 calc R
H15B H 0.5603 0.5905 0.3894 0.040 Uiso 1 1 calc R
O3 O 0.2570(3) -0.1972(2) 0.3652(3) 0.0344(8) Uani 1 1 d .
C34 C 0.3068(4) -0.1172(4) 0.3340(4) 0.0339(11) Uani 1 1 d .
O1 O -0.0270(3) -0.1233(3) 0.3502(3) 0.0379(8) Uani 1 1 d .
C33 C 0.0413(4) -0.0886(4) 0.3922(4) 0.0340(11) Uani 1 1 d .
C30 C 0.0985(4) 0.0042(4) 0.3189(4) 0.0337(11) Uani 1 1 d .
C31 C 0.2217(4) -0.0060(4) 0.2971(4) 0.0321(11) Uani 1 1 d .
C29 C 0.0228(4) 0.1058(4) 0.2783(4) 0.0436(13) Uani 1 1 d .
H29 H -0.0598 0.1124 0.2939 0.052 Uiso 1 1 calc R
C32 C 0.2693(4) 0.0869(4) 0.2368(4) 0.0328(11) Uani 1 1 d .
H32 H 0.3524 0.0811 0.2249 0.039 Uiso 1 1 calc R
Co1 Co 0.31737(5) 0.63828(5) 0.40074(5) 0.02583(19) Uani 1 1 d .
Co2 Co 0.13460(5) 0.23875(5) 0.57552(5) 0.02927(19) Uani 1 1 d .
S1 S 0.24577(13) 0.30542(10) 0.11598(10) 0.0402(3) Uani 1 1 d .
O6 O 0.1390(3) 0.6103(3) 0.4266(3) 0.0324(7) Uani 1 1 d .
O7 O 0.3658(3) 0.4686(2) 0.4353(3) 0.0303(7) Uani 1 1 d .
O8 O 0.2639(3) 0.3381(3) 0.5179(3) 0.0409(8) Uani 1 1 d .
O17 O 0.0194(3) 0.3082(3) 0.4423(3) 0.0376(8) Uani 1 1 d D
H17C H -0.0014 0.2594 0.4304 0.056 Uiso 1 1 calc RD
N1 N 0.3183(3) 0.6105(3) 0.5687(3) 0.0316(9) Uani 1 1 d .
O2 O 0.0595(3) -0.1213(3) 0.4911(3) 0.0420(9) Uani 1 1 d .
N3 N 0.2434(3) 0.1609(3) 0.7125(3) 0.0360(10) Uani 1 1 d .
O16 O 0.2346(3) 0.1439(3) 0.4874(3) 0.0475(9) Uani 1 1 d D
H16C H 0.2252 0.0806 0.5156 0.071 Uiso 1 1 calc RD
C19 C 0.2848(4) 0.4168(3) 0.4382(4) 0.0263(10) Uani 1 1 d .
C26 C 0.0667(4) 0.6006(3) 0.3671(4) 0.0284(10) Uani 1 1 d .
C20 C 0.2173(4) 0.4439(3) 0.3368(4) 0.0263(10) Uani 1 1 d .
O9 O 0.3754(3) 0.2773(3) 0.1153(3) 0.0568(11) Uani 1 1 d .
O10 O 0.1841(4) 0.3534(3) 0.0164(3) 0.0608(11) Uani 1 1 d .
C25 C 0.2567(4) 0.3778(4) 0.2781(4) 0.0309(11) Uani 1 1 d .
H25 H 0.3239 0.3210 0.2997 0.037 Uiso 1 1 calc R
C24 C 0.1962(4) 0.3958(4) 0.1864(4) 0.0323(11) Uani 1 1 d .
O4 O 0.4187(3) -0.1222(3) 0.3294(4) 0.0577(11) Uani 1 1 d .
C21 C 0.1144(4) 0.5284(3) 0.3049(4) 0.0281(10) Uani 1 1 d .
C27 C 0.1907(4) 0.1878(4) 0.1950(4) 0.0343(11) Uani 1 1 d .
C28 C 0.0659(5) 0.1962(4) 0.2163(5) 0.0454(14) Uani 1 1 d .
H28 H 0.0131 0.2633 0.1881 0.055 Uiso 1 1 calc R
C22 C 0.0566(4) 0.5446(4) 0.2121(4) 0.0375(12) Uani 1 1 d .
H22 H -0.0105 0.6013 0.1897 0.045 Uiso 1 1 calc R
C2 C 0.3757(4) 0.6728(4) 0.5964(4) 0.0386(12) Uani 1 1 d .
H2 H 0.4208 0.7173 0.5443 0.046 Uiso 1 1 calc R
C23 C 0.0958(4) 0.4791(4) 0.1527(4) 0.0378(12) Uani 1 1 d .
H23 H 0.0557 0.4907 0.0915 0.045 Uiso 1 1 calc R
C11 C 0.4047(5) 0.6168(5) 1.1888(4) 0.0449(13) Uani 1 1 d .
H11 H 0.4671 0.5670 1.2315 0.054 Uiso 1 1 calc R
C5 C 0.2488(5) 0.5427(4) 0.7503(4) 0.0412(12) Uani 1 1 d .
H5 H 0.2054 0.4955 0.8014 0.049 Uiso 1 1 calc R
C4 C 0.3048(5) 0.6095(4) 0.7785(4) 0.0380(12) Uani 1 1 d .
C3 C 0.3712(5) 0.6742(4) 0.6983(4) 0.0393(12) Uani 1 1 d .
H3 H 0.4130 0.7187 0.7132 0.047 Uiso 1 1 calc R
C1 C 0.2572(4) 0.5459(4) 0.6467(4) 0.0361(12) Uani 1 1 d .
H1 H 0.2181 0.5005 0.6303 0.043 Uiso 1 1 calc R
C6 C 0.2937(6) 0.6088(5) 0.8913(4) 0.0553(15) Uani 1 1 d .
H6A H 0.2137 0.5972 0.9194 0.066 Uiso 1 1 calc R
H6B H 0.3520 0.5471 0.9348 0.066 Uiso 1 1 calc R
C16 C 0.2700(5) 0.2187(5) 0.7649(5) 0.0513(15) Uani 1 1 d .
H16A H 0.2445 0.2943 0.7368 0.062 Uiso 1 1 calc R
C17 C 0.2862(5) 0.0525(4) 0.7518(5) 0.0538(15) Uani 1 1 d .
H17A H 0.2707 0.0103 0.7157 0.065 Uiso 1 1 calc R
C14 C 0.3721(6) 0.0613(6) 0.9026(6) 0.076(2) Uani 1 1 d .
C15 C 0.3330(6) 0.1730(6) 0.8583(5) 0.070(2) Uani 1 1 d .
H15A H 0.3493 0.2175 0.8915 0.084 Uiso 1 1 calc R
C18 C 0.3521(6) 0.0014(5) 0.8435(6) 0.079(2) Uani 1 1 d .
H18 H 0.3835 -0.0734 0.8662 0.095 Uiso 1 1 calc R
C13 C 0.4392(6) 0.0027(8) 1.0106(7) 0.102(3) Uani 1 1 d .
H13A H 0.4115 0.0433 1.0575 0.122 Uiso 1 1 calc R
H13B H 0.4229 -0.0703 1.0456 0.122 Uiso 1 1 calc R
H17B H -0.041(2) 0.329(4) 0.481(4) 0.13(3) Uiso 1 1 d D
H16D H 0.3099 0.1463 0.4779 0.158 Uiso 1 1 d RD
O11 O 0.2377(3) 0.9313(3) 0.5681(3) 0.0582(11) Uani 1 1 d U
O13 O 0.4921(3) 0.1060(4) 0.4969(4) 0.0772(14) Uani 1 1 d .
O12 O 0.9750(9) 0.9624(11) 0.1286(9) 0.238(5) Uani 1 1 d .
O14 O 0.9162(15) 0.8700(16) -0.0019(15) 0.184(7) Uani 0.50 1 d PU

loop_
_atom_site_aniso_label
_atom_site_aniso_U_11
_atom_site_aniso_U_22
_atom_site_aniso_U_33
_atom_site_aniso_U_23
_atom_site_aniso_U_13
_atom_site_aniso_U_12
N2 0.041(2) 0.034(2) 0.024(2) -0.0097(19) 0.0010(18) -0.0125(18)
C10 0.052(3) 0.044(3) 0.035(3) -0.015(3) -0.005(3) -0.003(3)
C12 0.053(3) 0.078(4) 0.047(4) -0.036(4) 0.011(3) -0.007(3)
C9 0.066(4) 0.041(3) 0.037(3) -0.009(3) -0.017(3) 0.003(3)
C8 0.065(4) 0.045(3) 0.028(3) -0.012(3) -0.009(3) -0.015(3)
C7 0.099(5) 0.060(4) 0.029(3) -0.018(3) -0.008(3) -0.019(4)
O5 0.0269(17) 0.046(2) 0.050(2) -0.0273(18) -0.0127(16) 0.0048(15)
O15 0.0297(16) 0.0316(18) 0.0382(19) -0.0118(16) -0.0057(15) -0.0051(13)
O3 0.0369(17) 0.0252(18) 0.041(2) -0.0114(16) -0.0028(15) -0.0062(14)
C34 0.039(3) 0.032(3) 0.034(3) -0.014(2) -0.007(2) -0.005(2)
O1 0.0420(18) 0.0316(19) 0.038(2) -0.0039(16) -0.0108(16) -0.0135(15)
C33 0.034(3) 0.028(3) 0.041(3) -0.014(2) 0.001(2) -0.005(2)
C30 0.036(3) 0.029(3) 0.038(3) -0.011(2) -0.002(2) -0.012(2)
C31 0.039(3) 0.029(3) 0.033(3) -0.016(2) 0.000(2) -0.008(2)
C29 0.036(3) 0.038(3) 0.050(3) -0.010(3) 0.002(2) -0.007(2)
C32 0.034(2) 0.035(3) 0.032(3) -0.015(2) 0.001(2) -0.007(2)
Co1 0.0293(3) 0.0248(3) 0.0232(3) -0.0079(3) -0.0051(3) -0.0044(2)
Co2 0.0298(3) 0.0258(4) 0.0303(4) -0.0071(3) -0.0077(3) -0.0042(3)
S1 0.0637(9) 0.0307(7) 0.0305(7) -0.0135(6) 0.0088(6) -0.0185(6)
O6 0.0285(16) 0.0373(19) 0.0348(19) -0.0169(16) -0.0069(15) -0.0040(14)
O7 0.0284(16) 0.0294(17) 0.0333(18) -0.0096(15) -0.0070(14) -0.0062(13)
O8 0.046(2) 0.039(2) 0.033(2) 0.0001(17) -0.0130(16) -0.0165(16)
O17 0.0375(18) 0.038(2) 0.037(2) -0.0115(17) -0.0045(17) -0.0095(15)
N1 0.034(2) 0.031(2) 0.031(2) -0.0113(19) -0.0026(18) -0.0079(17)
O2 0.060(2) 0.037(2) 0.034(2) -0.0119(17) 0.0015(18) -0.0221(16)
N3 0.039(2) 0.033(2) 0.032(2) -0.006(2) -0.0110(19) -0.0063(18)
O16 0.047(2) 0.040(2) 0.052(2) -0.017(2) 0.0046(18) -0.0060(17)
C19 0.027(2) 0.022(2) 0.024(2) -0.005(2) -0.0087(19) 0.0061(19)
C26 0.032(2) 0.021(2) 0.029(3) -0.005(2) -0.001(2) -0.0037(19)
C20 0.030(2) 0.020(2) 0.028(3) -0.004(2) -0.006(2) -0.0093(18)
O9 0.058(2) 0.050(2) 0.071(3) -0.033(2) 0.035(2) -0.0250(19)
O10 0.115(3) 0.043(2) 0.026(2) -0.0100(18) -0.003(2) -0.022(2)
C25 0.035(2) 0.026(3) 0.031(3) -0.009(2) -0.001(2) -0.007(2)
C24 0.042(3) 0.029(3) 0.030(3) -0.011(2) 0.000(2) -0.014(2)
O4 0.0314(19) 0.037(2) 0.096(3) -0.013(2) -0.006(2) -0.0055(16)
C21 0.032(2) 0.021(2) 0.033(3) -0.010(2) -0.002(2) -0.0101(19)
C27 0.049(3) 0.028(3) 0.029(3) -0.012(2) 0.000(2) -0.012(2)
C28 0.042(3) 0.030(3) 0.060(4) -0.015(3) -0.006(3) 0.000(2)
C22 0.043(3) 0.032(3) 0.038(3) -0.010(2) -0.016(2) -0.006(2)
C2 0.047(3) 0.034(3) 0.034(3) -0.010(2) 0.003(2) -0.014(2)
C23 0.051(3) 0.037(3) 0.033(3) -0.017(2) -0.007(2) -0.014(2)
C11 0.042(3) 0.058(4) 0.034(3) -0.021(3) -0.005(2) 0.000(3)
C5 0.055(3) 0.038(3) 0.029(3) -0.007(2) -0.001(2) -0.015(2)
C4 0.054(3) 0.034(3) 0.026(3) -0.011(2) -0.001(2) -0.010(2)
C3 0.053(3) 0.043(3) 0.028(3) -0.017(2) -0.007(2) -0.013(2)
C1 0.044(3) 0.037(3) 0.029(3) -0.011(2) -0.010(2) -0.009(2)
C6 0.087(4) 0.057(4) 0.025(3) -0.012(3) -0.003(3) -0.026(3)
C16 0.057(3) 0.044(3) 0.052(4) -0.016(3) -0.021(3) -0.002(3)
C17 0.060(3) 0.038(3) 0.058(4) -0.005(3) -0.029(3) -0.008(3)
C14 0.075(4) 0.085(5) 0.062(4) -0.015(4) -0.042(4) -0.008(4)
C15 0.080(4) 0.071(5) 0.061(4) -0.025(4) -0.041(4) 0.004(4)
C18 0.099(5) 0.045(4) 0.076(5) 0.006(4) -0.054(4) -0.004(4)
C13 0.088(5) 0.120(7) 0.079(6) -0.013(5) -0.027(5) -0.012(6)
O11 0.062(2) 0.048(2) 0.071(3) -0.027(2) -0.003(2) -0.0110(19)
O13 0.048(2) 0.071(3) 0.123(4) -0.044(3) 0.002(3) -0.017(2)
O12 0.216(10) 0.329(15) 0.174(9) -0.087(10) 0.004(8) -0.078(10)
O14 0.185(10) 0.210(11) 0.172(10) -0.068(8) -0.006(8) -0.074(8)

loop_
_atom_type_symbol
_atom_type_description
_atom_type_scat_dispersion_real
_atom_type_scat_dispersion_imag
_atom_type_scat_source
C C 0.0033 0.0016 'International Tables Vol C Tables 4.2.6.8 and 6.1.1.4'
H H 0.0000 0.0000 'International Tables Vol C Tables 4.2.6.8 and 6.1.1.4'
N N 0.0061 0.0033 'International Tables Vol C Tables 4.2.6.8 and 6.1.1.4'
O O 0.0106 0.0060 'International Tables Vol C Tables 4.2.6.8 and 6.1.1.4'
Co Co 0.3494 0.9721 'International Tables Vol C Tables 4.2.6.8 and 6.1.1.4'
S S 0.1246 0.1234 'International Tables Vol C Tables 4.2.6.8 and 6.1.1.4'

loop_
_geom_angle_atom_site_label_1
_geom_angle_atom_site_label_2
_geom_angle_atom_site_label_3
_geom_angle
_geom_angle_site_symmetry_1
_geom_angle_site_symmetry_3
C10 N2 C11 116.7(4) . .
C10 N2 Co1 124.3(3) . 1_556
C11 N2 Co1 118.9(3) . 1_556
N2 C10 C9 123.5(5) . .
N2 C10 H10 118.2 . .
C9 C10 H10 118.2 . .
C8 C12 C11 120.9(5) . .
C8 C12 H12 119.5 . .
C11 C12 H12 119.5 . .
C10 C9 C8 120.7(5) . .
C10 C9 H9 119.7 . .
C8 C9 H9 119.7 . .
C9 C8 C12 116.2(5) . .
C9 C8 C7 124.2(5) . .
C12 C8 C7 119.6(5) . .
C6 C7 C8 113.5(5) . .
C6 C7 H7A 108.9 . .
C8 C7 H7A 108.9 . .
C6 C7 H7B 108.9 . .
C8 C7 H7B 108.9 . .
H7A C7 H7B 107.7 . .
C26 O5 Co2 127.3(3) . 2_566
Co1 O15 H15C 120.0 . .
Co1 O15 H15B 120.0 . .
H15C O15 H15B 120.0 . .
C34 O3 Co1 134.4(3) . 1_545
O3 C34 O4 125.2(4) . .
O3 C34 C31 115.4(4) . .
O4 C34 C31 119.3(4) . .
C33 O1 Co2 128.8(3) . 2_556
O1 C33 O2 125.1(5) . .
O1 C33 C30 117.0(4) . .
O2 C33 C30 117.7(4) . .
C31 C30 C29 119.5(4) . .
C31 C30 C33 123.5(4) . .
C29 C30 C33 116.8(4) . .
C30 C31 C32 120.0(4) . .
C30 C31 C34 121.1(4) . .
C32 C31 C34 118.9(4) . .
C28 C29 C30 121.6(5) . .
C28 C29 H29 119.2 . .
C30 C29 H29 119.2 . .
C27 C32 C31 119.2(4) . .
C27 C32 H32 120.4 . .
C31 C32 H32 120.4 . .
O3 Co1 O15 92.68(12) 1_565 .
O3 Co1 O7 175.61(12) 1_565 .
O15 Co1 O7 91.53(12) . .
O3 Co1 O6 91.89(12) 1_565 .
O15 Co1 O6 175.40(12) . .
O7 Co1 O6 83.92(11) . .
O3 Co1 N2 86.49(14) 1_565 1_554
O15 Co1 N2 86.62(13) . 1_554
O7 Co1 N2 92.52(13) . 1_554
O6 Co1 N2 94.27(13) . 1_554
O3 Co1 N1 90.87(14) 1_565 .
O15 Co1 N1 92.30(13) . .
O7 Co1 N1 90.20(13) . .
O6 Co1 N1 87.01(13) . .
N2 Co1 N1 177.10(14) 1_554 .
O1 Co2 O8 170.95(12) 2_556 .
O1 Co2 O5 96.17(13) 2_556 2_566
O8 Co2 O5 86.50(13) . 2_566
O1 Co2 N3 86.65(14) 2_556 .
O8 Co2 N3 84.73(14) . .
O5 Co2 N3 89.47(14) 2_566 .
O1 Co2 O17 89.65(13) 2_556 .
O8 Co2 O17 98.94(13) . .
O5 Co2 O17 91.50(13) 2_566 .
N3 Co2 O17 176.26(14) . .
O1 Co2 O16 92.01(14) 2_556 .
O8 Co2 O16 86.13(14) . .
O5 Co2 O16 170.59(14) 2_566 .
N3 Co2 O16 95.67(15) . .
O17 Co2 O16 83.88(14) . .
O9 S1 O10 119.2(3) . .
O9 S1 C27 108.2(2) . .
O10 S1 C27 108.4(2) . .
O9 S1 C24 109.2(2) . .
O10 S1 C24 107.2(2) . .
C27 S1 C24 103.6(2) . .
C26 O6 Co1 132.2(3) . .
C19 O7 Co1 119.3(3) . .
C19 O8 Co2 139.8(3) . .
Co2 O17 H17C 109.5 . .
Co2 O17 H17B 91(3) . .
H17C O17 H17B 103.2 . .
C1 N1 C2 116.2(4) . .
C1 N1 Co1 126.6(3) . .
C2 N1 Co1 116.8(3) . .
C16 N3 C17 117.0(4) . .
C16 N3 Co2 120.4(3) . .
C17 N3 Co2 122.6(3) . .
Co2 O16 H16C 109.5 . .
Co2 O16 H16D 114.8 . .
H16C O16 H16D 111.1 . .
O8 C19 O7 123.1(4) . .
O8 C19 C20 117.7(4) . .
O7 C19 C20 119.0(4) . .
O5 C26 O6 124.4(4) . .
O5 C26 C21 117.5(4) . .
O6 C26 C21 118.0(4) . .
C25 C20 C21 119.7(4) . .
C25 C20 C19 117.3(4) . .
C21 C20 C19 122.9(4) . .
C20 C25 C24 120.2(4) . .
C20 C25 H25 119.9 . .
C24 C25 H25 119.9 . .
C23 C24 C25 121.1(4) . .
C23 C24 S1 119.9(4) . .
C25 C24 S1 118.9(4) . .
C22 C21 C20 118.4(4) . .
C22 C21 C26 119.8(4) . .
C20 C21 C26 121.7(4) . .
C32 C27 C28 119.9(4) . .
C32 C27 S1 120.8(4) . .
C28 C27 S1 119.2(4) . .
C29 C28 C27 119.6(5) . .
C29 C28 H28 120.2 . .
C27 C28 H28 120.2 . .
C23 C22 C21 122.1(4) . .
C23 C22 H22 119.0 . .
C21 C22 H22 119.0 . .
N1 C2 C3 123.4(5) . .
N1 C2 H2 118.3 . .
C3 C2 H2 118.3 . .
C22 C23 C24 118.4(4) . .
C22 C23 H23 120.8 . .
C24 C23 H23 120.8 . .
N2 C11 C12 121.9(5) . .
N2 C11 H11 119.1 . .
C12 C11 H11 119.1 . .
C1 C5 C4 120.3(5) . .
C1 C5 H5 119.8 . .
C4 C5 H5 119.8 . .
C3 C4 C5 116.0(4) . .
C3 C4 C6 123.2(5) . .
C5 C4 C6 120.8(5) . .
C2 C3 C4 120.4(5) . .
C2 C3 H3 119.8 . .
C4 C3 H3 119.8 . .
N1 C1 C5 123.7(5) . .
N1 C1 H1 118.2 . .
C5 C1 H1 118.2 . .
C7 C6 C4 115.5(5) . .
C7 C6 H6A 108.4 . .
C4 C6 H6A 108.4 . .
C7 C6 H6B 108.4 . .
C4 C6 H6B 108.4 . .
H6A C6 H6B 107.5 . .
N3 C16 C15 123.7(5) . .
N3 C16 H16A 118.2 . .
C15 C16 H16A 118.2 . .
N3 C17 C18 122.5(6) . .
N3 C17 H17A 118.7 . .
C18 C17 H17A 118.7 . .
C15 C14 C18 116.3(6) . .
C15 C14 C13 123.2(7) . .
C18 C14 C13 120.5(7) . .
C16 C15 C14 119.9(6) . .
C16 C15 H15A 120.0 . .
C14 C15 H15A 120.0 . .
C17 C18 C14 120.3(6) . .
C17 C18 H18 119.9 . .
C14 C18 H18 119.9 . .
C13 C13 C14 108.0(9) 2_657 .
C13 C13 H13A 110.1 2_657 .
C14 C13 H13A 110.1 . .
C13 C13 H13B 110.1 2_657 .
C14 C13 H13B 110.1 . .
H13A C13 H13B 108.4 . .

loop_
_geom_bond_atom_site_label_1
_geom_bond_atom_site_label_2
_geom_bond_distance
_geom_bond_site_symmetry_2
N2 C10 1.336(6) .
N2 C11 1.339(6) .
N2 Co1 2.147(4) 1_556
C10 C9 1.363(7) .
C10 H10 0.9300 .
C12 C8 1.379(7) .
C12 C11 1.381(7) .
C12 H12 0.9300 .
C9 C8 1.363(7) .
C9 H9 0.9300 .
C8 C7 1.502(7) .
C7 C6 1.496(8) .
C7 H7A 0.9700 .
C7 H7B 0.9700 .
O5 C26 1.238(5) .
O5 Co2 2.111(3) 2_566
O15 Co1 2.098(3) .
O15 H15C 0.9300 .
O15 H15B 0.9300 .
O3 C34 1.243(5) .
O3 Co1 2.048(3) 1_545
C34 O4 1.253(6) .
C34 C31 1.520(6) .
O1 C33 1.263(5) .
O1 Co2 2.087(3) 2_556
C33 O2 1.265(6) .
C33 C30 1.508(7) .
C30 C31 1.384(6) .
C30 C29 1.384(7) .
C31 C32 1.404(6) .
C29 C28 1.358(7) .
C29 H29 0.9300 .
C32 C27 1.393(6) .
C32 H32 0.9300 .
Co1 O3 2.048(3) 1_565
Co1 O7 2.105(3) .
Co1 O6 2.112(3) .
Co1 N2 2.147(4) 1_554
Co1 N1 2.160(4) .
Co2 O1 2.087(3) 2_556
Co2 O8 2.102(3) .
Co2 O5 2.111(3) 2_566
Co2 N3 2.117(4) .
Co2 O17 2.121(3) .
Co2 O16 2.133(3) .
S1 O9 1.433(4) .
S1 O10 1.435(4) .
S1 C27 1.757(5) .
S1 C24 1.777(5) .
O6 C26 1.264(5) .
O7 C19 1.264(5) .
O8 C19 1.243(5) .
O17 H17C 0.8200 .
O17 H17B 0.875(17) .
N1 C1 1.336(6) .
N1 C2 1.343(6) .
N3 C16 1.329(6) .
N3 C17 1.342(6) .
O16 H16C 0.8200 .
O16 H16D 0.8574 .
C19 C20 1.521(6) .
C26 C21 1.493(6) .
C20 C25 1.379(6) .
C20 C21 1.407(6) .
C25 C24 1.394(6) .
C25 H25 0.9300 .
C24 C23 1.382(7) .
C21 C22 1.398(6) .
C27 C28 1.402(7) .
C28 H28 0.9300 .
C22 C23 1.379(7) .
C22 H22 0.9300 .
C2 C3 1.380(7) .
C2 H2 0.9300 .
C23 H23 0.9300 .
C11 H11 0.9300 .
C5 C1 1.379(7) .
C5 C4 1.389(7) .
C5 H5 0.9300 .
C4 C3 1.387(7) .
C4 C6 1.513(7) .
C3 H3 0.9300 .
C1 H1 0.9300 .
C6 H6A 0.9700 .
C6 H6B 0.9700 .
C16 C15 1.375(8) .
C16 H16A 0.9300 .
C17 C18 1.373(8) .
C17 H17A 0.9300 .
C14 C15 1.377(9) .
C14 C18 1.397(9) .
C14 C13 1.558(10) .
C15 H15A 0.9300 .
C18 H18 0.9300 .
C13 C13 1.370(15) 2_657
C13 H13A 0.9700 .
C13 H13B 0.9700 .

loop_
_geom_torsion_atom_site_label_1
_geom_torsion_atom_site_label_2
_geom_torsion_atom_site_label_3
_geom_torsion_atom_site_label_4
_geom_torsion
_geom_torsion_site_symmetry_1
_geom_torsion_site_symmetry_4
C11 N2 C10 C9 2.1(8) . .
Co1 N2 C10 C9 -173.8(4) 1_556 .
N2 C10 C9 C8 -0.2(9) . .
C10 C9 C8 C12 -2.1(8) . .
C10 C9 C8 C7 178.2(6) . .
C11 C12 C8 C9 2.7(9) . .
C11 C12 C8 C7 -177.6(6) . .
C9 C8 C7 C6 -113.7(7) . .
C12 C8 C7 C6 66.6(8) . .
Co1 O3 C34 O4 -10.3(8) 1_545 .
Co1 O3 C34 C31 168.4(3) 1_545 .
Co2 O1 C33 O2 1.8(7) 2_556 .
Co2 O1 C33 C30 -173.7(3) 2_556 .
O1 C33 C30 C31 -113.3(5) . .
O2 C33 C30 C31 70.8(6) . .
O1 C33 C30 C29 71.3(6) . .
O2 C33 C30 C29 -104.6(5) . .
C29 C30 C31 C32 1.8(7) . .
C33 C30 C31 C32 -173.4(4) . .
C29 C30 C31 C34 -176.0(5) . .
C33 C30 C31 C34 8.8(7) . .
O3 C34 C31 C30 13.4(7) . .
O4 C34 C31 C30 -167.8(5) . .
O3 C34 C31 C32 -164.4(4) . .
O4 C34 C31 C32 14.4(7) . .
C31 C30 C29 C28 0.8(8) . .
C33 C30 C29 C28 176.3(5) . .
C30 C31 C32 C27 -3.2(7) . .
C34 C31 C32 C27 174.6(4) . .
O3 Co1 O6 C26 96.7(4) 1_565 .
O15 Co1 O6 C26 -90.9(16) . .
O7 Co1 O6 C26 -82.0(4) . .
N2 Co1 O6 C26 10.1(4) 1_554 .
N1 Co1 O6 C26 -172.5(4) . .
O3 Co1 O7 C19 -4.5(19) 1_565 .
O15 Co1 O7 C19 -168.1(3) . .
O6 Co1 O7 C19 12.6(3) . .
N2 Co1 O7 C19 -81.4(3) 1_554 .
N1 Co1 O7 C19 99.6(3) . .
O1 Co2 O8 C19 163.3(7) 2_556 .
O5 Co2 O8 C19 -89.3(5) 2_566 .
N3 Co2 O8 C19 -179.0(5) . .
O17 Co2 O8 C19 1.7(5) . .
O16 Co2 O8 C19 84.9(5) . .
O3 Co1 N1 C1 121.8(4) 1_565 .
O15 Co1 N1 C1 -145.5(4) . .
O7 Co1 N1 C1 -54.0(4) . .
O6 Co1 N1 C1 29.9(4) . .
N2 Co1 N1 C1 146(3) 1_554 .
O3 Co1 N1 C2 -50.8(3) 1_565 .
O15 Co1 N1 C2 41.9(3) . .
O7 Co1 N1 C2 133.5(3) . .
O6 Co1 N1 C2 -142.6(3) . .
N2 Co1 N1 C2 -26(3) 1_554 .
O1 Co2 N3 C16 -127.4(4) 2_556 .
O8 Co2 N3 C16 55.3(4) . .
O5 Co2 N3 C16 -31.2(4) 2_566 .
O17 Co2 N3 C16 -136(2) . .
O16 Co2 N3 C16 140.9(4) . .
O1 Co2 N3 C17 51.0(4) 2_556 .
O8 Co2 N3 C17 -126.2(4) . .
O5 Co2 N3 C17 147.2(4) 2_566 .
O17 Co2 N3 C17 42(2) . .
O16 Co2 N3 C17 -40.7(4) . .
Co2 O8 C19 O7 169.5(3) . .
Co2 O8 C19 C20 -16.5(7) . .
Co1 O7 C19 O8 -122.5(4) . .
Co1 O7 C19 C20 63.5(5) . .
Co2 O5 C26 O6 7.3(7) 2_566 .
Co2 O5 C26 C21 -174.4(3) 2_566 .
Co1 O6 C26 O5 -135.5(4) . .
Co1 O6 C26 C21 46.2(6) . .
O8 C19 C20 C25 -76.6(5) . .
O7 C19 C20 C25 97.7(5) . .
O8 C19 C20 C21 99.8(5) . .
O7 C19 C20 C21 -85.9(5) . .
C21 C20 C25 C24 1.2(7) . .
C19 C20 C25 C24 177.7(4) . .
C20 C25 C24 C23 -0.4(7) . .
C20 C25 C24 S1 -177.4(3) . .
O9 S1 C24 C23 143.8(4) . .
O10 S1 C24 C23 13.4(5) . .
C27 S1 C24 C23 -101.2(4) . .
O9 S1 C24 C25 -39.2(4) . .
O10 S1 C24 C25 -169.5(4) . .
C27 S1 C24 C25 75.9(4) . .
C25 C20 C21 C22 -1.7(7) . .
C19 C20 C21 C22 -178.0(4) . .
C25 C20 C21 C26 178.7(4) . .
C19 C20 C21 C26 2.4(7) . .
O5 C26 C21 C22 25.1(6) . .
O6 C26 C21 C22 -156.5(4) . .
O5 C26 C21 C20 -155.2(4) . .
O6 C26 C21 C20 23.2(6) . .
C31 C32 C27 C28 2.0(7) . .
C31 C32 C27 S1 -178.2(3) . .
O9 S1 C27 C32 -5.6(5) . .
O10 S1 C27 C32 125.0(4) . .
C24 S1 C27 C32 -121.4(4) . .
O9 S1 C27 C28 174.3(4) . .
O10 S1 C27 C28 -55.2(5) . .
C24 S1 C27 C28 58.5(5) . .
C30 C29 C28 C27 -1.9(8) . .
C32 C27 C28 C29 0.5(8) . .
S1 C27 C28 C29 -179.3(4) . .
C20 C21 C22 C23 1.4(7) . .
C26 C21 C22 C23 -178.9(4) . .
C1 N1 C2 C3 -1.7(7) . .
Co1 N1 C2 C3 171.7(4) . .
C21 C22 C23 C24 -0.6(7) . .
C25 C24 C23 C22 0.0(7) . .
S1 C24 C23 C22 177.1(4) . .
C10 N2 C11 C12 -1.5(8) . .
Co1 N2 C11 C12 174.6(4) 1_556 .
C8 C12 C11 N2 -0.9(9) . .
C1 C5 C4 C3 -2.3(7) . .
C1 C5 C4 C6 178.5(5) . .
N1 C2 C3 C4 -0.2(8) . .
C5 C4 C3 C2 2.2(7) . .
C6 C4 C3 C2 -178.6(5) . .
C2 N1 C1 C5 1.6(7) . .
Co1 N1 C1 C5 -171.0(4) . .
C4 C5 C1 N1 0.5(8) . .
C8 C7 C6 C4 -174.4(5) . .
C3 C4 C6 C7 24.3(8) . .
C5 C4 C6 C7 -156.6(5) . .
C17 N3 C16 C15 -3.1(9) . .
Co2 N3 C16 C15 175.4(5) . .
C16 N3 C17 C18 1.6(9) . .
Co2 N3 C17 C18 -176.9(5) . .
N3 C16 C15 C14 -0.2(11) . .
C18 C14 C15 C16 4.8(11) . .
C13 C14 C15 C16 -177.4(7) . .
N3 C17 C18 C14 3.1(11) . .
C15 C14 C18 C17 -6.2(12) . .
C13 C14 C18 C17 175.9(7) . .
C15 C14 C13 C13 -88.9(13) . 2_657
C18 C14 C13 C13 88.9(13) . 2_657
